data_7054200
loop_
_publ_author_name
'Tirloni, Barbara'
'Lang, Ernesto Schulz'
'de Oliveira, Gelson Manzoni'
'Piquini, Paulo'
'H\"orner, Manfredo'

_publ_section_title
;
 Synthesis, crystal structure, and optical characteristics of
 [Pd2Hg4Cl6{Te(DMB)}6]&#x00B7;2DMF, [HgClTe(DMB)]4, and the ring-forming
 cluster [Pd12(TePh)24]&#x00B7;2DMF
;
_journal_issue 6
_journal_name_full 'New Journal of Chemistry'
_journal_page_first 2394
_journal_paper_doi 10.1039/c3nj01455j
_journal_volume 38
_journal_year 2014
_chemical_formula_moiety 'C27 H34 Cl3 Hg2 N O7 Pd Te3'
_chemical_formula_sum 'C27 H34 Cl3 Hg2 N O7 Pd Te3'
_chemical_formula_weight 1481.28
_chemical_name_systematic
;
[Pd2Hg4Cl6(Te(2,6-OCH3)2C6H3)6].2DMF
;
_space_group_IT_number 2
_symmetry_cell_setting triclinic
_symmetry_space_group_name_Hall '-P 1'
_symmetry_space_group_name_H-M 'P -1'
_atom_sites_solution_hydrogens geom
_atom_sites_solution_primary direct
_atom_sites_solution_secondary difmap
_audit_conform_dict_location ftp://ftp.iucr.org/pub/cif_core.dic
_audit_conform_dict_name cif_core.dic
_audit_conform_dict_version 2.4
_audit_creation_date 2013-06-26T16:46:41-00:00
_audit_creation_method 'WinGX routine CIF_UPDATE'
_cell_angle_alpha 79.158(2)
_cell_angle_beta 81.398(2)
_cell_angle_gamma 80.819(2)
_cell_formula_units_Z 2
_cell_length_a 10.5718(4)
_cell_length_b 11.4215(5)
_cell_length_c 15.7806(7)
_cell_measurement_reflns_used 6614
_cell_measurement_temperature 293(2)
_cell_measurement_theta_max 28.77
_cell_measurement_theta_min 2.5
_cell_volume 1833.35(13)
_computing_cell_refinement 'Bruker SAINT'
_computing_data_collection 'Bruker APEX2/BIS/COSMO'
_computing_data_reduction 'Bruker SAINT/SADABS'
_computing_molecular_graphics 'Crystal Impact Diamond 3'
_computing_publication_material 'Bruker APEX2/XCIF'
_computing_structure_refinement 'SHELXL-97 (Sheldrick, 2008)'
_computing_structure_solution 'Bruker XS'
_diffrn_ambient_temperature 293(2)
_diffrn_measured_fraction_theta_full 0.979
_diffrn_measured_fraction_theta_max 0.979
_diffrn_measurement_device_type 'Bruker APEX-II CCD'
_diffrn_measurement_method '\f and \w scans'
_diffrn_radiation_monochromator graphite
_diffrn_radiation_type MoK\a
_diffrn_radiation_wavelength 0.71073
_diffrn_reflns_av_R_equivalents 0.0533
_diffrn_reflns_av_unetI/netI 0.06
_diffrn_reflns_limit_h_max 14
_diffrn_reflns_limit_h_min -14
_diffrn_reflns_limit_k_max 15
_diffrn_reflns_limit_k_min -15
_diffrn_reflns_limit_l_max 21
_diffrn_reflns_limit_l_min -22
_diffrn_reflns_number 36391
_diffrn_reflns_theta_full 29.9
_diffrn_reflns_theta_max 29.9
_diffrn_reflns_theta_min 1.32
_exptl_absorpt_coefficient_mu 11.438
_exptl_absorpt_correction_T_max 0.71
_exptl_absorpt_correction_T_min 0.443
_exptl_absorpt_correction_type gaussian
_exptl_absorpt_process_details XPREP(Bruker,2006)
_exptl_crystal_colour red
_exptl_crystal_density_diffrn 2.683
_exptl_crystal_density_method 'not measured'
_exptl_crystal_description block
_exptl_crystal_F_000 1344
_exptl_crystal_size_max 0.359
_exptl_crystal_size_mid 0.135
_exptl_crystal_size_min 0.078
_refine_diff_density_max 2.593
_refine_diff_density_min -3.574
_refine_diff_density_rms 0.466
_refine_ls_extinction_method none
_refine_ls_goodness_of_fit_ref 1.09
_refine_ls_hydrogen_treatment mixed
_refine_ls_matrix_type full
_refine_ls_number_parameters 401
_refine_ls_number_reflns 10377
_refine_ls_number_restraints 0
_refine_ls_restrained_S_all 1.09
_refine_ls_R_factor_all 0.0706
_refine_ls_R_factor_gt 0.0408
_refine_ls_shift/su_max 0.009
_refine_ls_shift/su_mean 0
_refine_ls_structure_factor_coef Fsqd
_refine_ls_weighting_details 'calc w=1/[\s^2^(Fo^2^)+(0.0658P)^2^+0.0000P] where P=(Fo^2^+2Fc^2^)/3'
_refine_ls_weighting_scheme calc
_refine_ls_wR_factor_gt 0.1024
_refine_ls_wR_factor_ref 0.1298
_reflns_number_gt 7448
_reflns_number_total 10377
_reflns_threshold_expression >2\s(I)
_cod_data_source_file c3nj01455j2.cif
_cod_data_source_block comp-1
_cod_depositor_comments
;
The following automatic conversions were performed:

'_symmetry_cell_setting' value 'Triclinic' changed to 'triclinic'
according to
/usr/data/users/saulius/crontab/automatic-downloads/rss-feeds/RSC/lib/dictionaries/cif_core.dic
dictionary named 'cif_core.dic' version 2.4.2 from 2011-04-26.

Automatic conversion script
Id: cif_fix_values 2281 2013-09-26 08:29:07Z andrius 
;
_cod_original_cell_volume 1833.36(13)
_cod_original_sg_symbol_H-M P-1
_cod_database_code 7054200

loop_
_symmetry_equiv_pos_as_xyz
'x, y, z'
'-x, -y, -z'

loop_
_atom_site_label
_atom_site_type_symbol
_atom_site_fract_x
_atom_site_fract_y
_atom_site_fract_z
_atom_site_U_iso_or_equiv
_atom_site_adp_type
_atom_site_occupancy
_atom_site_symmetry_multiplicity
_atom_site_calc_flag
_atom_site_refinement_flags
C1 C 0.6951(6) 0.2872(7) 0.5550(5) 0.0225(16) Uani 1 1 d .
C2 C 0.7827(7) 0.3563(8) 0.5716(6) 0.0310(19) Uani 1 1 d .
C3 C 0.9090(7) 0.3072(9) 0.5813(6) 0.034(2) Uani 1 1 d .
H3 H 0.9677 0.3537 0.592 0.041 Uiso 1 1 calc R
C4 C 0.9462(8) 0.1867(9) 0.5747(6) 0.040(2) Uani 1 1 d .
H4 H 1.0305 0.1527 0.5824 0.049 Uiso 1 1 calc R
C5 C 0.8633(8) 0.1159(8) 0.5571(6) 0.035(2) Uani 1 1 d .
H5 H 0.8912 0.036 0.5512 0.042 Uiso 1 1 calc R
C6 C 0.7356(7) 0.1672(7) 0.5484(6) 0.0278(17) Uani 1 1 d .
C7 C 0.6834(9) -0.0175(8) 0.5202(8) 0.046(3) Uani 1 1 d .
H7A H 0.6114 -0.0502 0.5077 0.069 Uiso 1 1 calc R
H7B H 0.7123 -0.0622 0.5732 0.069 Uiso 1 1 calc R
H7C H 0.7524 -0.0228 0.4734 0.069 Uiso 1 1 calc R
C8 C 0.8193(8) 0.5529(9) 0.5926(8) 0.048(3) Uani 1 1 d .
H8A H 0.7733 0.6326 0.5918 0.072 Uiso 1 1 calc R
H8B H 0.8936 0.5551 0.5493 0.072 Uiso 1 1 calc R
H8C H 0.8467 0.5228 0.6489 0.072 Uiso 1 1 calc R
C9 C 0.5154(7) 0.2297(7) 0.7680(5) 0.0227(15) Uani 1 1 d .
C10 C 0.6391(9) 0.1697(8) 0.7810(6) 0.036(2) Uani 1 1 d .
C11 C 0.6744(9) 0.0514(8) 0.7725(6) 0.041(2) Uani 1 1 d .
H11 H 0.7568 0.013 0.7818 0.049 Uiso 1 1 calc R
C12 C 0.5846(10) -0.0104(9) 0.7497(7) 0.045(2) Uani 1 1 d .
H12 H 0.6086 -0.0901 0.7422 0.055 Uiso 1 1 calc R
C13 C 0.4638(9) 0.0428(8) 0.7381(6) 0.040(2) Uani 1 1 d .
H13 H 0.405 -0.001 0.7243 0.048 Uiso 1 1 calc R
C14 C 0.4260(8) 0.1634(8) 0.7468(6) 0.0317(19) Uani 1 1 d .
C15 C 0.8469(9) 0.1898(11) 0.8161(8) 0.059(3) Uani 1 1 d .
H15A H 0.893 0.2492 0.8287 0.089 Uiso 1 1 calc R
H15B H 0.8908 0.1591 0.7653 0.089 Uiso 1 1 calc R
H15C H 0.8428 0.1251 0.8646 0.089 Uiso 1 1 calc R
C16 C 0.2203(10) 0.1716(10) 0.6991(8) 0.052(3) Uani 1 1 d .
H16A H 0.1394 0.2233 0.6958 0.078 Uiso 1 1 calc R
H16B H 0.2058 0.0952 0.7337 0.078 Uiso 1 1 calc R
H16C H 0.2585 0.1601 0.6416 0.078 Uiso 1 1 calc R
C17 C 0.3767(8) 0.7024(7) 0.8100(5) 0.0277(17) Uani 1 1 d .
C18 C 0.2594(8) 0.7022(8) 0.8646(6) 0.0310(18) Uani 1 1 d .
C19 C 0.2574(9) 0.6750(9) 0.9539(6) 0.038(2) Uani 1 1 d .
H19 H 0.1794 0.6743 0.99 0.045 Uiso 1 1 calc R
C20 C 0.3731(9) 0.6490(9) 0.9885(6) 0.042(2) Uani 1 1 d .
H20 H 0.3712 0.6301 1.0486 0.051 Uiso 1 1 calc R
C21 C 0.4891(9) 0.6500(8) 0.9388(6) 0.035(2) Uani 1 1 d .
H21 H 0.5653 0.6336 0.9642 0.042 Uiso 1 1 calc R
C22 C 0.4920(8) 0.6762(7) 0.8482(6) 0.0264(17) Uani 1 1 d .
C23 C 0.7241(9) 0.6313(10) 0.8229(7) 0.048(3) Uani 1 1 d .
H23A H 0.7926 0.6385 0.7757 0.072 Uiso 1 1 calc R
H23B H 0.7238 0.5481 0.8484 0.072 Uiso 1 1 calc R
H23C H 0.7371 0.6759 0.866 0.072 Uiso 1 1 calc R
C24 C 0.0302(8) 0.7452(11) 0.8800(7) 0.051(3) Uani 1 1 d .
H24A H -0.0399 0.7594 0.8455 0.076 Uiso 1 1 calc R
H24B H 0.0294 0.8137 0.9072 0.076 Uiso 1 1 calc R
H24C H 0.0209 0.6753 0.9238 0.076 Uiso 1 1 calc R
Cl1 Cl 0.0189(3) 0.4214(3) 0.8864(2) 0.0633(8) Uani 1 1 d .
Cl2 Cl 0.1377(2) 0.5048(2) 0.64931(17) 0.0424(5) Uani 1 1 d .
Cl3 Cl -0.0666(2) 0.8067(2) 0.65485(18) 0.0503(7) Uani 1 1 d .
Pd1 Pd 0.46579(5) 0.53706(5) 0.62043(4) 0.01938(12) Uani 1 1 d .
Hg2 Hg 0.22409(3) 0.42886(3) 0.80494(3) 0.03636(11) Uani 1 1 d .
Hg3 Hg 0.15567(3) 0.73337(3) 0.65439(2) 0.03503(10) Uani 1 1 d .
Te1 Te 0.50025(4) 0.35642(4) 0.54006(3) 0.01921(11) Uani 1 1 d .
Te2 Te 0.47612(5) 0.41448(5) 0.77788(3) 0.02433(12) Uani 1 1 d .
Te3 Te 0.39766(5) 0.74484(5) 0.67243(3) 0.02390(12) Uani 1 1 d .
O1 O 0.6448(5) 0.1060(5) 0.5293(4) 0.0311(13) Uani 1 1 d .
O2 O 0.7362(5) 0.4752(5) 0.5741(4) 0.0330(14) Uani 1 1 d .
O3 O 0.3042(6) 0.2250(6) 0.7374(4) 0.0382(15) Uani 1 1 d .
O4 O 0.7196(6) 0.2432(6) 0.8007(5) 0.0423(16) Uani 1 1 d .
O5 O 0.6026(5) 0.6783(5) 0.7910(4) 0.0317(13) Uani 1 1 d .
O6 O 0.1496(6) 0.7258(6) 0.8255(4) 0.0418(16) Uani 1 1 d .
N1S N 0.7440(9) -0.0688(9) 1.0397(7) 0.058(2) Uani 1 1 d .
O1S O 0.8918(11) 0.0002(10) 1.1032(9) 0.113(4) Uani 1 1 d .
C1S C 0.8604(14) -0.0816(14) 1.0703(10) 0.080(4) Uani 1 1 d .
C2S C 0.7116(13) -0.1661(10) 1.0023(9) 0.070(4) Uani 1 1 d .
H2S1 H 0.6275 -0.1438 0.9835 0.106 Uiso 1 1 calc R
H2S2 H 0.7117 -0.2378 1.0453 0.106 Uiso 1 1 calc R
H2S3 H 0.7743 -0.1808 0.9534 0.106 Uiso 1 1 calc R
C3S C 0.6484(13) 0.0400(11) 1.0406(10) 0.079(4) Uani 1 1 d .
H3S1 H 0.5742 0.0298 1.0158 0.119 Uiso 1 1 calc R
H3S2 H 0.6859 0.1081 1.0072 0.119 Uiso 1 1 calc R
H3S3 H 0.6229 0.0531 1.0994 0.119 Uiso 1 1 calc R
H1S H 1.05(3) -0.20(2) 1.025(19) 0.32(15) Uiso 1 1 d .

loop_
_atom_site_aniso_label
_atom_site_aniso_U_11
_atom_site_aniso_U_22
_atom_site_aniso_U_33
_atom_site_aniso_U_23
_atom_site_aniso_U_13
_atom_site_aniso_U_12
C1 0.016(3) 0.027(4) 0.023(4) -0.001(3) -0.005(3) 0.002(3)
C2 0.025(4) 0.043(5) 0.024(4) -0.004(4) 0.003(3) -0.007(3)
C3 0.020(3) 0.048(5) 0.034(5) -0.011(4) -0.006(3) 0.005(3)
C4 0.023(4) 0.054(6) 0.042(6) -0.015(5) -0.009(4) 0.016(4)
C5 0.032(4) 0.036(5) 0.031(5) 0.002(4) -0.013(4) 0.009(4)
C6 0.026(4) 0.027(4) 0.029(5) -0.003(3) -0.009(3) 0.003(3)
C7 0.046(5) 0.028(5) 0.065(7) -0.010(5) -0.018(5) 0.005(4)
C8 0.028(4) 0.050(6) 0.074(8) -0.023(6) -0.010(5) -0.010(4)
C9 0.030(4) 0.019(4) 0.017(4) 0.000(3) -0.004(3) 0.001(3)
C10 0.046(5) 0.029(5) 0.027(5) -0.002(4) 0.002(4) 0.000(4)
C11 0.043(5) 0.030(5) 0.038(6) 0.006(4) -0.003(4) 0.012(4)
C12 0.066(7) 0.027(5) 0.037(6) -0.002(4) 0.000(5) 0.002(5)
C13 0.051(5) 0.031(5) 0.041(6) -0.011(4) -0.003(4) -0.010(4)
C14 0.037(4) 0.029(5) 0.027(5) -0.001(4) -0.001(4) -0.005(4)
C15 0.031(5) 0.088(9) 0.061(8) -0.020(7) -0.010(5) 0.000(5)
C16 0.048(6) 0.060(7) 0.058(7) -0.026(6) -0.010(5) -0.012(5)
C17 0.040(4) 0.021(4) 0.023(4) -0.006(3) -0.005(3) -0.004(3)
C18 0.032(4) 0.034(5) 0.027(5) -0.007(4) -0.003(3) -0.002(4)
C19 0.038(5) 0.051(6) 0.023(5) -0.003(4) 0.000(4) -0.009(4)
C20 0.053(6) 0.042(6) 0.029(5) -0.001(4) -0.004(4) -0.005(4)
C21 0.042(5) 0.032(5) 0.030(5) 0.002(4) -0.015(4) 0.002(4)
C22 0.032(4) 0.021(4) 0.028(4) -0.007(3) -0.003(3) -0.003(3)
C23 0.033(5) 0.068(7) 0.045(6) -0.009(5) -0.008(4) -0.012(5)
C24 0.030(4) 0.075(8) 0.049(7) -0.026(6) 0.004(4) -0.005(5)
Cl1 0.0468(14) 0.0679(19) 0.068(2) -0.0107(16) 0.0218(13) -0.0135(13)
Cl2 0.0381(11) 0.0412(13) 0.0513(15) -0.0054(11) -0.0188(10) -0.0059(10)
Cl3 0.0345(11) 0.0528(15) 0.0546(16) 0.0084(13) -0.0107(11) 0.0056(10)
Pd1 0.0199(2) 0.0195(3) 0.0183(3) -0.0032(2) -0.0032(2) -0.0004(2)
Hg2 0.03157(17) 0.0331(2) 0.0434(2) -0.00842(16) 0.00297(15) -0.00617(14)
Hg3 0.02882(16) 0.0438(2) 0.0307(2) -0.00054(16) -0.00735(13) -0.00296(14)
Te1 0.0186(2) 0.0190(2) 0.0195(2) -0.00287(19) -0.00309(17) -0.00073(17)
Te2 0.0305(2) 0.0224(3) 0.0209(3) -0.0023(2) -0.0067(2) -0.0045(2)
Te3 0.0279(2) 0.0215(3) 0.0224(3) -0.0047(2) -0.00202(19) -0.00356(19)
O1 0.033(3) 0.025(3) 0.035(4) -0.007(3) -0.008(3) 0.001(2)
O2 0.021(3) 0.031(3) 0.051(4) -0.014(3) -0.009(3) -0.004(2)
O3 0.034(3) 0.042(4) 0.045(4) -0.015(3) -0.008(3) -0.010(3)
O4 0.028(3) 0.050(4) 0.047(4) -0.005(3) -0.012(3) 0.001(3)
O5 0.031(3) 0.034(3) 0.031(3) -0.005(3) -0.005(2) -0.006(2)
O6 0.033(3) 0.066(5) 0.027(4) -0.015(3) 0.001(3) -0.005(3)
N1S 0.059(6) 0.056(6) 0.059(7) -0.011(5) -0.010(5) -0.007(5)
O1S 0.113(9) 0.089(8) 0.156(12) -0.023(8) -0.056(8) -0.028(7)
C1S 0.074(9) 0.091(11) 0.084(11) -0.025(9) -0.007(8) -0.027(8)
C2S 0.090(9) 0.042(7) 0.079(10) -0.007(7) -0.007(8) -0.013(6)
C3S 0.091(10) 0.052(8) 0.092(12) -0.015(8) -0.014(9) 0.003(7)

loop_
_atom_type_symbol
_atom_type_description
_atom_type_scat_dispersion_real
_atom_type_scat_dispersion_imag
_atom_type_scat_source
C C 0.0033 0.0016 'International Tables Vol C Tables 4.2.6.8 and 6.1.1.4'
H H 0 0 'International Tables Vol C Tables 4.2.6.8 and 6.1.1.4'
Cl Cl 0.1484 0.1585 'International Tables Vol C Tables 4.2.6.8 and 6.1.1.4'
Pd Pd -0.9988 1.0072 'International Tables Vol C Tables 4.2.6.8 and 6.1.1.4'
Te Te -0.5308 1.6751 'International Tables Vol C Tables 4.2.6.8 and 6.1.1.4'
O O 0.0106 0.006 'International Tables Vol C Tables 4.2.6.8 and 6.1.1.4'
Hg Hg -2.3894 9.2266 'International Tables Vol C Tables 4.2.6.8 and 6.1.1.4'
N N 0.0061 0.0033 'International Tables Vol C Tables 4.2.6.8 and 6.1.1.4'

loop_
_geom_angle_atom_site_label_1
_geom_angle_atom_site_label_2
_geom_angle_atom_site_label_3
_geom_angle
_geom_angle_site_symmetry_1
_geom_angle_site_symmetry_3
C6 C1 C2 119.2(7) . .
C6 C1 Te1 117.9(5) . .
C2 C1 Te1 122.9(6) . .
O2 C2 C3 123.5(8) . .
O2 C2 C1 115.5(7) . .
C3 C2 C1 120.9(8) . .
C2 C3 C4 118.4(8) . .
C5 C4 C3 122.6(8) . .
C4 C5 C6 118.1(8) . .
O1 C6 C1 115.8(6) . .
O1 C6 C5 123.3(8) . .
C1 C6 C5 120.8(8) . .
C10 C9 C14 117.7(7) . .
C10 C9 Te2 118.0(6) . .
C14 C9 Te2 124.2(6) . .
C11 C10 O4 125.0(9) . .
C11 C10 C9 121.9(9) . .
O4 C10 C9 113.0(7) . .
C10 C11 C12 118.8(9) . .
C13 C12 C11 121.5(9) . .
C12 C13 C14 120.5(9) . .
O3 C14 C13 124.6(8) . .
O3 C14 C9 115.7(7) . .
C13 C14 C9 119.6(8) . .
C18 C17 C22 118.5(8) . .
C18 C17 Te3 125.7(6) . .
C22 C17 Te3 115.8(6) . .
O6 C18 C19 122.4(7) . .
O6 C18 C17 116.9(8) . .
C19 C18 C17 120.7(8) . .
C20 C19 C18 118.9(8) . .
C21 C20 C19 122.8(9) . .
C20 C21 C22 118.6(9) . .
O5 C22 C21 124.2(8) . .
O5 C22 C17 115.2(7) . .
C21 C22 C17 120.5(8) . .
Hg3 Cl2 Hg2 92.13(8) . .
Te1 Pd1 Te1 79.00(2) . 2_666
Te1 Pd1 Te3 166.31(3) . .
Te1 Pd1 Te3 90.67(2) 2_666 .
Te1 Pd1 Te2 97.30(2) . .
Te1 Pd1 Te2 169.59(3) 2_666 .
Te3 Pd1 Te2 94.36(2) . .
Cl1 Hg2 Te2 156.98(9) . .
Cl1 Hg2 Cl2 96.04(10) . .
Te2 Hg2 Cl2 106.91(5) . .
Cl3 Hg3 Te3 154.91(8) . .
Cl3 Hg3 Cl2 97.08(9) . .
Te3 Hg3 Cl2 107.36(5) . .
C1 Te1 Pd1 101.4(2) . .
C1 Te1 Pd1 98.4(2) . 2_666
Pd1 Te1 Pd1 101.00(2) . 2_666
C9 Te2 Hg2 97.2(2) . .
C9 Te2 Pd1 107.7(2) . .
Hg2 Te2 Pd1 90.99(2) . .
C17 Te3 Pd1 104.6(2) . .
C17 Te3 Hg3 96.5(2) . .
Pd1 Te3 Hg3 89.29(2) . .
C6 O1 C7 117.6(6) . .
C2 O2 C8 119.3(6) . .
C14 O3 C16 117.6(7) . .
C10 O4 C15 117.2(8) . .
C22 O5 C23 118.9(7) . .
C18 O6 C24 117.1(7) . .
C1S N1S C2S 119.2(11) . .
C1S N1S C3S 123.5(12) . .
C2S N1S C3S 117.3(10) . .
O1S C1S N1S 121.1(14) . .

loop_
_geom_bond_atom_site_label_1
_geom_bond_atom_site_label_2
_geom_bond_distance
_geom_bond_site_symmetry_2
C1 C6 1.388(11) .
C1 C2 1.391(11) .
C1 Te1 2.116(7) .
C2 O2 1.374(10) .
C2 C3 1.382(11) .
C3 C4 1.389(13) .
C4 C5 1.371(13) .
C5 C6 1.400(11) .
C6 O1 1.371(9) .
C7 O1 1.432(10) .
C8 O2 1.438(10) .
C9 C10 1.401(12) .
C9 C14 1.413(11) .
C9 Te2 2.116(8) .
C10 C11 1.369(12) .
C10 O4 1.390(11) .
C11 C12 1.393(14) .
C12 C13 1.347(14) .
C13 C14 1.398(12) .
C14 O3 1.380(10) .
C15 O4 1.422(11) .
C16 O3 1.414(11) .
C17 C18 1.400(11) .
C17 C22 1.404(12) .
C17 Te3 2.120(8) .
C18 O6 1.361(10) .
C18 C19 1.382(12) .
C19 C20 1.380(13) .
C20 C21 1.354(13) .
C21 C22 1.402(12) .
C22 O5 1.366(9) .
C23 O5 1.437(11) .
C24 O6 1.427(10) .
Cl1 Hg2 2.355(2) .
Cl2 Hg3 2.665(2) .
Cl2 Hg2 2.690(3) .
Cl3 Hg3 2.365(2) .
Pd1 Te1 2.5700(7) .
Pd1 Te1 2.5945(8) 2_666
Pd1 Te3 2.6142(7) .
Pd1 Te2 2.6210(8) .
Hg2 Te2 2.6182(6) .
Hg3 Te3 2.6423(6) .
Te1 Pd1 2.5945(8) 2_666
N1S C1S 1.365(17) .
N1S C2S 1.459(15) .
N1S C3S 1.473(15) .
O1S C1S 1.259(17) .
